data_4332252
loop_
_publ_author_name
'Amendola, Valeria'
'Boiocchi, Massimo'
'Colasson, Beno\^it'
'Fabbrizzi, Luigi'

_publ_contact_author
;
  Prof Luigi Fabbrizzi
  Dipartimento di Chimica Generale
  University of Pavia
  via Taramelli 12, I-27100 Pavia, ITALY
;
_publ_section_title
;
 Metal-Controlled Assembly and Selectivity of a Urea-Based Anion Receptor
;
_journal_issue 16
_journal_name_full 'Inorganic Chemistry'
_journal_page_first 6138
_journal_page_last 6147
_journal_paper_doi 10.1021/ic060160x
_journal_volume 45
_journal_year 2006
_chemical_formula_moiety 'C52 H34 Cu F6 N8 O2, Cl'
_chemical_formula_sum 'C52 H34 Cl Cu F6 N8 O2'
_chemical_formula_weight 1015.87
_chemical_name_systematic
;
 Cu[1-(3-[1,10]phenanthrolin-2-yl-phenyl)-
 3-(4-trifluoromethyl-phenyl)-urea]2Cl
;
_space_group_IT_number 14
_symmetry_cell_setting monoclinic
_symmetry_Int_Tables_number 14
_symmetry_space_group_name_Hall '-P 2ybc'
_symmetry_space_group_name_H-M 'P 1 21/c 1'
_atom_sites_solution_hydrogens geom
_atom_sites_solution_primary direct
_atom_sites_solution_secondary difmap
_audit_creation_method SHELXL-97
_cell_angle_alpha 90.000
_cell_angle_beta 107.579(13)
_cell_angle_gamma 90.000
_cell_formula_units_Z 8
_cell_length_a 15.412(5)
_cell_length_b 25.957(5)
_cell_length_c 25.514(3)
_cell_measurement_reflns_used 8365
_cell_measurement_temperature 293(2)
_cell_measurement_theta_max 20
_cell_measurement_theta_min 2
_cell_volume 9730(4)
_computing_cell_refinement 'SAINT (Bruker-Axs Inc)'
_computing_data_collection 'SMART (Bruker-Axs Inc)'
_computing_data_reduction 'SAINT (Bruker-Axs Inc)'
_computing_molecular_graphics 'Ortep-3 for Windows (Farrugia, 1997)'
_computing_publication_material 'WinGX publication routines (Farrugia, 1999)'
_computing_structure_refinement 'SHELXL-97 (Sheldrick, 1997)'
_computing_structure_solution 'SIR-97 (Altomare et al., 1999)'
_diffrn_ambient_temperature 293(2)
_diffrn_detector_area_resol_mean 8.333
_diffrn_measured_fraction_theta_full 0.999
_diffrn_measured_fraction_theta_max 0.999
_diffrn_measurement_device_type 'Bruker-Axs Smart-Apex CCD'
_diffrn_measurement_method 'omega scan'
_diffrn_radiation_monochromator graphite
_diffrn_radiation_source 'fine-focus sealed tube'
_diffrn_radiation_type MoK\a
_diffrn_radiation_wavelength 0.71069
_diffrn_reflns_av_R_equivalents 0.0485
_diffrn_reflns_av_sigmaI/netI 0.0511
_diffrn_reflns_limit_h_max 16
_diffrn_reflns_limit_h_min -16
_diffrn_reflns_limit_k_max 28
_diffrn_reflns_limit_k_min -28
_diffrn_reflns_limit_l_max 25
_diffrn_reflns_limit_l_min -28
_diffrn_reflns_number 46463
_diffrn_reflns_theta_full 23.05
_diffrn_reflns_theta_max 23.05
_diffrn_reflns_theta_min 1.15
_exptl_absorpt_coefficient_mu 0.576
_exptl_absorpt_correction_T_max 0.978
_exptl_absorpt_correction_T_min 0.721
_exptl_absorpt_correction_type multi-scan
_exptl_absorpt_process_details 'Sadabs (Sheldrick, 1996)'
_exptl_crystal_colour brown
_exptl_crystal_density_diffrn 1.387
_exptl_crystal_density_method 'not measured'
_exptl_crystal_description 'platy prism'
_exptl_crystal_F_000 4144
_exptl_crystal_size_max 0.13
_exptl_crystal_size_mid 0.08
_exptl_crystal_size_min 0.04
_refine_diff_density_max 0.873
_refine_diff_density_min -0.369
_refine_diff_density_rms 0.108
_refine_ls_extinction_method none
_refine_ls_goodness_of_fit_ref 1.161
_refine_ls_hydrogen_treatment constr
_refine_ls_matrix_type fullcycle
_refine_ls_number_parameters 1262
_refine_ls_number_reflns 13778
_refine_ls_number_restraints 1763
_refine_ls_restrained_S_all 1.150
_refine_ls_R_factor_all 0.1078
_refine_ls_R_factor_gt 0.0928
_refine_ls_shift/su_max 0.058
_refine_ls_shift/su_mean 0.003
_refine_ls_structure_factor_coef Fsqd
_refine_ls_weighting_details 'calc w=1/[\s^2^(Fo^2^)+(0.1129P)^2^+12.3259P] where P=(Fo^2^+2Fc^2^)/3'
_refine_ls_weighting_scheme calc
_refine_ls_wR_factor_gt 0.2240
_refine_ls_wR_factor_ref 0.2341
_reflns_number_gt 11693
_reflns_number_total 13778
_reflns_threshold_expression >2sigma(I)
_cod_data_source_file ic060160xsup1.cif
_cod_data_source_block Cu(I)phenan_urea
_cod_original_sg_symbol_H-M 'P 21/c'
_cod_database_code 4332252

loop_
_symmetry_equiv_pos_as_xyz
'x, y, z'
'-x, y+1/2, -z+1/2'
'-x, -y, -z'
'x, -y-1/2, z-1/2'

loop_
_atom_site_label
_atom_site_type_symbol
_atom_site_fract_x
_atom_site_fract_y
_atom_site_fract_z
_atom_site_U_iso_or_equiv
_atom_site_adp_type
_atom_site_occupancy
_atom_site_symmetry_multiplicity
_atom_site_calc_flag
_atom_site_refinement_flags
Cu1 Cu 0.60682(8) 0.62032(3) 0.50253(4) 0.0532(3) Uani 1 1 d U
Cu2 Cu 0.85461(7) 0.87327(4) 0.48067(4) 0.0530(3) Uani 1 1 d U
Cl1 Cl 0.3484(3) 0.87310(10) 0.46409(18) 0.1204(12) Uani 1 1 d U
Cl2 Cl 0.9428(2) 0.38292(10) 0.56836(12) 0.0920(9) Uani 1 1 d U
N1A N 0.6176(5) 0.5464(2) 0.4891(2) 0.0442(16) Uani 1 1 d U
C1A C 0.6346(7) 0.5237(3) 0.4467(3) 0.062(3) Uani 1 1 d U
H1A H 0.6349 0.5445 0.4171 0.074 Uiso 1 1 calc R
C2A C 0.6525(7) 0.4702(3) 0.4425(4) 0.063(2) Uani 1 1 d U
H2A H 0.6609 0.4558 0.4110 0.075 Uiso 1 1 calc R
C3A C 0.6565(6) 0.4409(3) 0.4894(4) 0.066(3) Uani 1 1 d U
H3A H 0.6740 0.4065 0.4907 0.080 Uiso 1 1 calc R
C4A C 0.6351(6) 0.4618(3) 0.5340(4) 0.058(2) Uani 1 1 d U
C5A C 0.6395(7) 0.4341(3) 0.5820(4) 0.068(3) Uani 1 1 d U
H5A H 0.6529 0.3991 0.5833 0.082 Uiso 1 1 calc R
C6A C 0.6252(7) 0.4562(3) 0.6258(4) 0.067(3) Uani 1 1 d U
H6A H 0.6286 0.4363 0.6567 0.080 Uiso 1 1 calc R
C7A C 0.6047(7) 0.5097(4) 0.6261(4) 0.060(2) Uani 1 1 d U
C8A C 0.5917(6) 0.5346(4) 0.6702(4) 0.064(3) Uani 1 1 d U
H8A H 0.5977 0.5169 0.7028 0.077 Uiso 1 1 calc R
C9A C 0.5690(7) 0.5872(4) 0.6660(4) 0.074(3) Uani 1 1 d U
H9A H 0.5598 0.6044 0.6958 0.089 Uiso 1 1 calc R
C10A C 0.5604(6) 0.6135(3) 0.6173(3) 0.049(2) Uani 1 1 d U
N2A N 0.5757(4) 0.5902(2) 0.5748(3) 0.0450(16) Uani 1 1 d U
C11A C 0.5957(5) 0.5391(3) 0.5787(3) 0.0435(19) Uani 1 1 d U
C12A C 0.6179(5) 0.5163(3) 0.5333(3) 0.0452(19) Uani 1 1 d U
C13A C 0.5339(5) 0.6685(3) 0.6126(3) 0.046(2) Uani 1 1 d U
C14A C 0.4732(5) 0.6859(3) 0.5646(3) 0.047(2) Uani 1 1 d U
H14A H 0.4513 0.6628 0.5358 0.057 Uiso 1 1 calc R
C15A C 0.4430(6) 0.7366(3) 0.5573(3) 0.048(2) Uani 1 1 d U
C16A C 0.4804(7) 0.7704(3) 0.5998(4) 0.068(3) Uani 1 1 d U
H16A H 0.4625 0.8047 0.5962 0.082 Uiso 1 1 calc R
C17A C 0.5417(8) 0.7546(4) 0.6458(5) 0.085(3) Uani 1 1 d U
H17A H 0.5660 0.7791 0.6729 0.102 Uiso 1 1 calc R
C18A C 0.5721(8) 0.7040(4) 0.6561(4) 0.071(3) Uani 1 1 d U
H18A H 0.6142 0.6940 0.6891 0.085 Uiso 1 1 calc R
N3A N 0.3793(5) 0.7556(2) 0.5108(3) 0.0553(19) Uani 1 1 d U
H3NA H 0.3716 0.7885 0.5096 0.066 Uiso 1 1 calc R
C19A C 0.3265(6) 0.7284(3) 0.4662(4) 0.060(2) Uani 1 1 d U
O1A O 0.3257(5) 0.6814(2) 0.4646(3) 0.0673(17) Uani 1 1 d U
N4A N 0.2725(6) 0.7597(3) 0.4252(3) 0.067(2) Uani 1 1 d U
H4NA H 0.2694 0.7918 0.4328 0.081 Uiso 1 1 calc R
C20A C 0.2225(6) 0.7434(3) 0.3723(4) 0.058(2) Uani 1 1 d U
C21A C 0.1960(8) 0.7815(5) 0.3343(5) 0.099(4) Uani 1 1 d U
H21A H 0.2119 0.8156 0.3437 0.119 Uiso 1 1 calc R
C22A C 0.1435(10) 0.7682(6) 0.2799(6) 0.122(5) Uani 1 1 d U
H22A H 0.1267 0.7935 0.2529 0.146 Uiso 1 1 calc R
C23A C 0.1183(10) 0.7196(7) 0.2675(5) 0.125(5) Uani 1 1 d DU
C24A C 0.1394(9) 0.6795(5) 0.3075(5) 0.101(4) Uani 1 1 d U
H24A H 0.1199 0.6458 0.2988 0.122 Uiso 1 1 calc R
C25A C 0.1918(8) 0.6940(4) 0.3612(5) 0.081(3) Uani 1 1 d U
H25A H 0.2054 0.6697 0.3892 0.097 Uiso 1 1 calc R
C26A C 0.0624(13) 0.7020(8) 0.2109(6) 0.179(8) Uani 1 1 d DU
F1A F 0.0423(11) 0.7415(6) 0.1774(6) 0.246(6) Uani 1 1 d DU
F2A F -0.0209(11) 0.6893(6) 0.2080(6) 0.263(7) Uani 1 1 d DU
F3A F 0.0949(10) 0.6685(6) 0.1866(5) 0.239(6) Uani 1 1 d DU
N1B N 0.5588(5) 0.6824(2) 0.4541(3) 0.060(2) Uani 1 1 d U
C1B C 0.4963(7) 0.6848(4) 0.4064(4) 0.073(3) Uani 1 1 d U
H1B H 0.4741 0.6541 0.3885 0.087 Uiso 1 1 calc R
C2B C 0.4607(8) 0.7320(4) 0.3806(5) 0.086(3) Uani 1 1 d U
H2B H 0.4185 0.7327 0.3458 0.103 Uiso 1 1 calc R
C3B C 0.4904(9) 0.7753(4) 0.4085(5) 0.088(3) Uani 1 1 d U
H3B H 0.4652 0.8065 0.3933 0.106 Uiso 1 1 calc R
C4B C 0.5565(7) 0.7756(3) 0.4584(5) 0.069(3) Uani 1 1 d U
C5B C 0.5942(8) 0.8193(4) 0.4909(6) 0.091(4) Uani 1 1 d U
H5B H 0.5717 0.8515 0.4776 0.109 Uiso 1 1 calc R
C6B C 0.6587(8) 0.8175(3) 0.5386(5) 0.079(3) Uani 1 1 d U
H6B H 0.6787 0.8477 0.5581 0.095 Uiso 1 1 calc R
C7B C 0.6996(7) 0.7672(4) 0.5612(5) 0.085(3) Uani 1 1 d U
C8B C 0.7671(8) 0.7600(4) 0.6106(5) 0.089(4) Uani 1 1 d U
H8B H 0.7911 0.7888 0.6318 0.107 Uiso 1 1 calc R
C9B C 0.8001(8) 0.7123(4) 0.6296(5) 0.089(4) Uani 1 1 d U
H9B H 0.8448 0.7079 0.6632 0.107 Uiso 1 1 calc R
C10B C 0.7627(6) 0.6704(3) 0.5956(4) 0.057(2) Uani 1 1 d U
N2B N 0.7005(5) 0.6749(3) 0.5488(3) 0.0591(19) Uani 1 1 d U
C11B C 0.6686(7) 0.7246(3) 0.5320(4) 0.063(3) Uani 1 1 d U
C12B C 0.5953(7) 0.7259(3) 0.4804(4) 0.056(2) Uani 1 1 d U
C13B C 0.7983(6) 0.6172(4) 0.6120(4) 0.065(3) Uani 1 1 d U
C14B C 0.8165(5) 0.5858(3) 0.5728(3) 0.050(2) Uani 1 1 d U
H14B H 0.8078 0.5982 0.5374 0.060 Uiso 1 1 calc R
C15B C 0.8480(6) 0.5350(4) 0.5862(3) 0.057(2) Uani 1 1 d U
C16B C 0.8580(7) 0.5172(4) 0.6395(4) 0.079(3) Uani 1 1 d U
H16B H 0.8764 0.4835 0.6493 0.095 Uiso 1 1 calc R
C17B C 0.8408(8) 0.5494(5) 0.6763(5) 0.095(4) Uani 1 1 d U
H17B H 0.8478 0.5371 0.7116 0.114 Uiso 1 1 calc R
C18B C 0.8136(8) 0.5992(5) 0.6648(4) 0.090(4) Uani 1 1 d U
H18B H 0.8055 0.6207 0.6921 0.108 Uiso 1 1 calc R
N3B N 0.8681(5) 0.5009(3) 0.5475(3) 0.0602(19) Uani 1 1 d U
H3NB H 0.8804 0.4697 0.5585 0.072 Uiso 1 1 calc R
C19B C 0.8704(6) 0.5111(3) 0.4950(4) 0.059(2) Uani 1 1 d U
O1B O 0.8484(5) 0.5528(2) 0.4724(3) 0.0746(18) Uani 1 1 d U
N4B N 0.8988(5) 0.4696(3) 0.4709(3) 0.0602(19) Uani 1 1 d U
H4NB H 0.9210 0.4440 0.4922 0.072 Uiso 1 1 calc R
C20B C 0.8959(6) 0.4640(4) 0.4174(4) 0.061(2) Uani 1 1 d U
C21B C 0.9316(7) 0.4188(4) 0.4025(4) 0.072(3) Uani 1 1 d U
H21B H 0.9555 0.3942 0.4295 0.086 Uiso 1 1 calc R
C22B C 0.9331(8) 0.4091(5) 0.3506(5) 0.087(3) Uani 1 1 d U
H22B H 0.9589 0.3788 0.3427 0.104 Uiso 1 1 calc R
C23B C 0.8961(7) 0.4442(4) 0.3099(4) 0.074(3) Uani 1 1 d U
C24B C 0.8655(9) 0.4873(5) 0.3217(5) 0.102(4) Uani 1 1 d U
H24B H 0.8427 0.5114 0.2940 0.123 Uiso 1 1 calc R
C25B C 0.8659(9) 0.4992(5) 0.3779(5) 0.100(4) Uani 1 1 d U
H25B H 0.8455 0.5311 0.3860 0.120 Uiso 1 1 calc R
C26B C 0.8985(9) 0.4355(6) 0.2513(6) 0.124(5) Uani 1 1 d DU
F1B F 0.8167(7) 0.4289(5) 0.2186(4) 0.184(4) Uani 1 1 d DU
F2B F 0.9480(7) 0.3967(4) 0.2461(4) 0.166(4) Uani 1 1 d DU
F3B F 0.9313(8) 0.4746(4) 0.2313(4) 0.176(4) Uani 1 1 d DU
N1C N 0.8778(5) 0.7981(2) 0.4984(3) 0.0463(16) Uani 1 1 d U
C1C C 0.9395(6) 0.7777(3) 0.5398(4) 0.063(2) Uani 1 1 d U
H1C H 0.9754 0.7994 0.5666 0.075 Uiso 1 1 calc R
C2C C 0.9544(7) 0.7240(4) 0.5460(4) 0.071(3) Uani 1 1 d U
H2C H 0.9974 0.7106 0.5769 0.086 Uiso 1 1 calc R
C3C C 0.9048(7) 0.6928(3) 0.5061(4) 0.070(3) Uani 1 1 d U
H3C H 0.9132 0.6573 0.5093 0.084 Uiso 1 1 calc R
C4C C 0.8413(7) 0.7132(3) 0.4603(4) 0.064(2) Uani 1 1 d U
C5C C 0.7869(8) 0.6812(4) 0.4155(5) 0.083(3) Uani 1 1 d U
H5C H 0.7944 0.6457 0.4170 0.099 Uiso 1 1 calc R
C6C C 0.7273(9) 0.7026(4) 0.3731(5) 0.090(4) Uani 1 1 d U
H6C H 0.6938 0.6817 0.3445 0.108 Uiso 1 1 calc R
C7C C 0.7123(7) 0.7580(4) 0.3697(4) 0.066(3) Uani 1 1 d U
C8C C 0.6487(7) 0.7842(5) 0.3252(4) 0.082(3) Uani 1 1 d U
H8C H 0.6129 0.7657 0.2952 0.098 Uiso 1 1 calc R
C9C C 0.6409(7) 0.8343(4) 0.3269(4) 0.071(3) Uani 1 1 d U
H9C H 0.6014 0.8509 0.2968 0.085 Uiso 1 1 calc R
C10C C 0.6902(6) 0.8643(3) 0.3728(4) 0.055(2) Uani 1 1 d U
N2C N 0.7473(4) 0.8410(2) 0.4151(2) 0.0431(16) Uani 1 1 d U
C11C C 0.7617(6) 0.7890(3) 0.4129(3) 0.052(2) Uani 1 1 d U
C12C C 0.8255(6) 0.7660(3) 0.4595(4) 0.051(2) Uani 1 1 d U
C13C C 0.6736(6) 0.9200(4) 0.3771(4) 0.064(3) Uani 1 1 d U
C14C C 0.6606(6) 0.9385(3) 0.4248(4) 0.060(2) Uani 1 1 d U
H14C H 0.6636 0.9156 0.4532 0.072 Uiso 1 1 calc R
C15C C 0.6430(6) 0.9912(3) 0.4322(4) 0.066(3) Uani 1 1 d U
C16C C 0.6426(7) 1.0242(4) 0.3900(5) 0.082(3) Uani 1 1 d U
H16C H 0.6324 1.0591 0.3940 0.098 Uiso 1 1 calc R
C17C C 0.6572(8) 1.0067(4) 0.3405(5) 0.088(4) Uani 1 1 d U
H17C H 0.6575 1.0298 0.3127 0.105 Uiso 1 1 calc R
C18C C 0.6709(7) 0.9545(5) 0.3348(4) 0.084(3) Uani 1 1 d U
H18C H 0.6785 0.9422 0.3022 0.101 Uiso 1 1 calc R
N3C N 0.6285(5) 1.0101(3) 0.4795(4) 0.071(2) Uani 1 1 d U
H3NC H 0.6281 1.0430 0.4825 0.086 Uiso 1 1 calc R
C19C C 0.6146(6) 0.9828(3) 0.5220(4) 0.064(3) Uani 1 1 d U
O1C O 0.6129(5) 0.9362(2) 0.5234(3) 0.080(2) Uani 1 1 d U
N4C N 0.6061(5) 1.0129(3) 0.5656(3) 0.068(2) Uani 1 1 d U
H4NC H 0.6030 1.0458 0.5610 0.082 Uiso 1 1 calc R
C20C C 0.6023(7) 0.9942(4) 0.6157(4) 0.074(3) Uani 1 1 d U
C21C C 0.5909(9) 0.9432(4) 0.6278(4) 0.096(4) Uani 1 1 d U
H21C H 0.5835 0.9184 0.6004 0.115 Uiso 1 1 calc R
C22C C 0.5902(12) 0.9283(5) 0.6787(6) 0.129(5) Uani 1 1 d U
H22C H 0.5858 0.8935 0.6863 0.154 Uiso 1 1 calc R
C23C C 0.5960(9) 0.9660(6) 0.7211(5) 0.109(4) Uani 1 1 d DU
C24C C 0.6010(9) 1.0171(5) 0.7056(5) 0.106(4) Uani 1 1 d U
H24C H 0.6009 1.0427 0.7310 0.127 Uiso 1 1 calc R
C25C C 0.6060(10) 1.0312(5) 0.6563(5) 0.102(4) Uani 1 1 d U
H25C H 0.6119 1.0658 0.6488 0.123 Uiso 1 1 calc R
C26C C 0.5800(16) 0.9462(8) 0.7735(7) 0.169(7) Uani 1 1 d DU
F1C F 0.5199(11) 0.9224(6) 0.7752(5) 0.236(6) Uani 1 1 d U
F2C F 0.6599(10) 0.9207(5) 0.8023(5) 0.207(5) Uani 1 1 d U
F3C F 0.5991(11) 0.9879(6) 0.8085(6) 0.231(6) Uani 1 1 d U
N1D N 0.8584(5) 0.9369(3) 0.5256(3) 0.065(2) Uani 1 1 d U
C1D C 0.8403(7) 0.9414(5) 0.5748(5) 0.101(4) Uani 1 1 d U
H1D H 0.8330 0.9119 0.5936 0.122 Uiso 1 1 calc R
C2D C 0.8324(8) 0.9911(6) 0.5978(6) 0.120(5) Uani 1 1 d U
H2D H 0.8195 0.9939 0.6310 0.144 Uiso 1 1 calc R
C3D C 0.8437(8) 1.0324(5) 0.5711(7) 0.116(6) Uani 1 1 d U
H3D H 0.8398 1.0644 0.5866 0.140 Uiso 1 1 calc R
C4D C 0.8618(7) 1.0308(4) 0.5193(7) 0.115(5) Uani 1 1 d U
C5D C 0.8683(10) 1.0740(5) 0.4868(8) 0.157(8) Uani 1 1 d U
H5D H 0.8604 1.1070 0.4990 0.189 Uiso 1 1 calc R
C6D C 0.8857(8) 1.0682(4) 0.4384(7) 0.121(6) Uani 1 1 d U
H6D H 0.8891 1.0975 0.4181 0.145 Uiso 1 1 calc R
C7D C 0.8994(7) 1.0180(4) 0.4165(6) 0.102(4) Uani 1 1 d U
C8D C 0.9147(8) 1.0099(5) 0.3677(6) 0.119(6) Uani 1 1 d U
H8D H 0.9202 1.0377 0.3460 0.142 Uiso 1 1 calc R
C9D C 0.9218(7) 0.9608(5) 0.3506(6) 0.107(5) Uani 1 1 d U
H9D H 0.9316 0.9553 0.3168 0.128 Uiso 1 1 calc R
C10D C 0.9147(6) 0.9183(4) 0.3833(4) 0.071(3) Uani 1 1 d U
N2D N 0.9013(5) 0.9259(3) 0.4313(3) 0.062(2) Uani 1 1 d U
C11D C 0.8877(6) 0.9739(3) 0.4490(5) 0.075(3) Uani 1 1 d U
C12D C 0.8695(6) 0.9803(4) 0.5002(5) 0.079(3) Uani 1 1 d U
C13D C 0.9296(7) 0.8651(5) 0.3694(4) 0.081(3) Uani 1 1 d U
C14D C 0.9834(6) 0.8316(4) 0.4069(4) 0.059(2) Uani 1 1 d U
H14D H 1.0131 0.8438 0.4420 0.071 Uiso 1 1 calc R
C15D C 0.9962(6) 0.7808(3) 0.3956(3) 0.053(2) Uani 1 1 d U
C16D C 0.9507(9) 0.7611(5) 0.3421(4) 0.100(4) Uani 1 1 d U
H16D H 0.9580 0.7271 0.3328 0.120 Uiso 1 1 calc R
C17D C 0.8977(10) 0.7933(6) 0.3062(5) 0.112(5) Uani 1 1 d U
H17D H 0.8650 0.7803 0.2720 0.135 Uiso 1 1 calc R
C18D C 0.8876(9) 0.8457(6) 0.3163(5) 0.115(5) Uani 1 1 d U
H18D H 0.8538 0.8673 0.2885 0.138 Uiso 1 1 calc R
N3D N 1.0486(5) 0.7467(3) 0.4333(3) 0.060(2) Uani 1 1 d U
H3ND H 1.0422 0.7148 0.4237 0.072 Uiso 1 1 calc R
C19D C 1.1094(6) 0.7560(3) 0.4841(3) 0.052(2) Uani 1 1 d U
O1D O 1.1202(5) 0.7995(2) 0.5048(3) 0.0719(18) Uani 1 1 d U
N4D N 1.1501(5) 0.7123(3) 0.5111(3) 0.0589(19) Uani 1 1 d U
H4ND H 1.1392 0.6842 0.4925 0.071 Uiso 1 1 calc R
C20D C 1.2058(6) 0.7083(3) 0.5642(4) 0.059(2) Uani 1 1 d U
C21D C 1.2329(9) 0.7491(4) 0.6006(5) 0.101(4) Uani 1 1 d U
H21D H 1.2174 0.7828 0.5892 0.122 Uiso 1 1 calc R
C22D C 1.2845(9) 0.7382(5) 0.6551(5) 0.112(5) Uani 1 1 d U
H22D H 1.2980 0.7648 0.6807 0.135 Uiso 1 1 calc R
C23D C 1.3145(6) 0.6909(4) 0.6710(4) 0.069(3) Uani 1 1 d U
C24D C 1.2925(7) 0.6514(4) 0.6352(4) 0.074(3) Uani 1 1 d U
H24D H 1.3136 0.6184 0.6462 0.089 Uiso 1 1 calc R
C25D C 1.2390(7) 0.6602(3) 0.5827(4) 0.065(3) Uani 1 1 d U
H25D H 1.2243 0.6326 0.5584 0.078 Uiso 1 1 calc R
C26D C 1.3667(10) 0.6869(6) 0.7327(7) 0.129(6) Uani 1 1 d U
F1D F 1.4291(6) 0.6435(4) 0.7352(3) 0.147(3) Uani 1 1 d U
F2D F 1.3263(7) 0.6676(5) 0.7625(4) 0.181(4) Uani 1 1 d U
F3D F 1.4218(8) 0.7206(4) 0.7515(4) 0.180(4) Uani 1 1 d U

loop_
_atom_site_aniso_label
_atom_site_aniso_U_11
_atom_site_aniso_U_22
_atom_site_aniso_U_33
_atom_site_aniso_U_23
_atom_site_aniso_U_13
_atom_site_aniso_U_12
Cu1 0.0746(8) 0.0280(4) 0.0571(6) 0.0028(5) 0.0199(5) -0.0017(5)
Cu2 0.0580(7) 0.0414(5) 0.0552(6) -0.0008(5) 0.0103(5) 0.0007(5)
Cl1 0.116(2) 0.0399(13) 0.207(4) 0.0075(19) 0.050(3) 0.0068(14)
Cl2 0.128(2) 0.0521(13) 0.0868(18) -0.0023(13) 0.0181(17) -0.0020(15)
N1A 0.059(4) 0.034(3) 0.033(4) -0.010(3) 0.003(3) 0.004(3)
C1A 0.088(7) 0.055(5) 0.037(5) 0.008(4) 0.010(5) -0.008(5)
C2A 0.086(7) 0.045(5) 0.054(5) -0.014(4) 0.016(5) 0.000(5)
C3A 0.065(6) 0.049(5) 0.083(7) -0.015(5) 0.020(5) -0.008(4)
C4A 0.056(5) 0.032(4) 0.084(6) 0.001(4) 0.016(5) 0.010(4)
C5A 0.078(6) 0.031(4) 0.092(7) 0.016(5) 0.021(6) 0.002(4)
C6A 0.102(7) 0.046(5) 0.055(6) 0.018(4) 0.028(5) 0.002(5)
C7A 0.070(6) 0.064(6) 0.044(5) 0.010(4) 0.014(5) -0.004(5)
C8A 0.061(6) 0.077(7) 0.049(5) 0.012(5) 0.007(5) -0.005(5)
C9A 0.085(7) 0.080(7) 0.056(6) -0.005(5) 0.020(5) -0.004(6)
C10A 0.060(5) 0.045(5) 0.039(5) 0.002(4) 0.012(4) -0.008(4)
N2A 0.049(4) 0.041(4) 0.046(4) 0.009(3) 0.017(3) -0.003(3)
C11A 0.037(4) 0.040(4) 0.052(5) -0.002(4) 0.013(4) -0.002(3)
C12A 0.043(5) 0.032(4) 0.059(5) 0.005(4) 0.012(4) 0.000(3)
C13A 0.047(5) 0.052(5) 0.043(5) -0.011(4) 0.021(4) -0.003(4)
C14A 0.047(5) 0.056(5) 0.043(5) -0.013(4) 0.021(4) -0.001(4)
C15A 0.059(5) 0.039(4) 0.048(5) 0.000(4) 0.019(4) 0.004(4)
C16A 0.088(7) 0.047(5) 0.081(7) -0.015(5) 0.042(6) 0.006(5)
C17A 0.107(9) 0.067(7) 0.081(7) -0.044(6) 0.027(7) -0.008(6)
C18A 0.090(7) 0.076(7) 0.051(6) -0.011(5) 0.029(5) 0.006(6)
N3A 0.051(4) 0.030(3) 0.083(5) -0.009(3) 0.018(4) 0.010(3)
C19A 0.069(6) 0.049(5) 0.076(6) 0.015(5) 0.043(5) 0.011(5)
O1A 0.088(4) 0.038(3) 0.066(4) 0.006(3) 0.008(3) 0.007(3)
N4A 0.084(6) 0.038(4) 0.088(6) 0.014(4) 0.039(5) 0.014(4)
C20A 0.062(6) 0.060(6) 0.063(6) 0.027(5) 0.035(5) 0.024(5)
C21A 0.089(8) 0.117(9) 0.087(8) 0.035(7) 0.017(7) -0.011(7)
C22A 0.113(10) 0.121(11) 0.113(10) 0.051(9) 0.008(9) -0.004(9)
C23A 0.110(10) 0.201(14) 0.062(7) 0.020(9) 0.023(7) 0.030(10)
C24A 0.100(9) 0.110(9) 0.087(8) -0.001(7) 0.019(7) 0.029(7)
C25A 0.093(8) 0.069(7) 0.079(7) 0.008(6) 0.022(6) 0.007(6)
C26A 0.155(15) 0.271(19) 0.110(12) 0.037(13) 0.037(11) 0.050(15)
F1A 0.265(10) 0.256(10) 0.184(8) 0.022(8) 0.020(7) -0.012(8)
F2A 0.231(10) 0.308(11) 0.238(10) -0.013(8) 0.054(8) -0.041(8)
F3A 0.244(10) 0.264(10) 0.181(8) -0.067(7) 0.025(7) 0.049(8)
N1B 0.080(5) 0.041(4) 0.071(5) 0.015(4) 0.040(4) 0.004(4)
C1B 0.101(8) 0.057(6) 0.051(5) 0.030(5) 0.009(5) 0.011(5)
C2B 0.091(8) 0.074(7) 0.093(8) 0.033(6) 0.028(7) 0.019(6)
C3B 0.134(10) 0.050(6) 0.098(8) 0.032(6) 0.062(8) 0.009(6)
C4B 0.080(6) 0.041(5) 0.116(8) 0.013(5) 0.072(6) 0.004(5)
C5B 0.095(8) 0.047(5) 0.154(11) 0.014(7) 0.072(8) -0.004(6)
C6B 0.092(8) 0.036(5) 0.134(9) -0.009(5) 0.070(7) -0.005(5)
C7B 0.075(7) 0.077(7) 0.112(8) -0.041(6) 0.045(6) -0.015(6)
C8B 0.091(8) 0.082(7) 0.108(8) -0.063(7) 0.051(7) -0.048(6)
C9B 0.093(8) 0.080(7) 0.098(8) -0.056(7) 0.034(7) -0.022(6)
C10B 0.047(5) 0.056(5) 0.070(6) -0.018(5) 0.024(5) 0.013(4)
N2B 0.060(5) 0.045(4) 0.084(5) 0.004(4) 0.039(4) -0.005(3)
C11B 0.079(6) 0.029(4) 0.101(7) -0.019(5) 0.058(6) -0.022(4)
C12B 0.090(7) 0.031(4) 0.073(6) -0.006(4) 0.063(6) -0.001(4)
C13B 0.037(5) 0.102(7) 0.054(5) -0.022(5) 0.009(4) -0.023(5)
C14B 0.044(5) 0.056(5) 0.046(5) -0.007(4) 0.009(4) 0.007(4)
C15B 0.054(5) 0.068(6) 0.048(5) -0.002(4) 0.014(4) -0.016(4)
C16B 0.084(7) 0.084(7) 0.060(6) 0.018(6) 0.006(6) 0.008(6)
C17B 0.087(8) 0.130(10) 0.057(7) 0.006(7) 0.007(6) 0.001(8)
C18B 0.086(8) 0.116(9) 0.060(7) -0.032(6) 0.009(6) 0.000(7)
N3B 0.064(5) 0.042(4) 0.075(5) 0.001(4) 0.021(4) 0.003(3)
C19B 0.055(6) 0.051(5) 0.068(6) 0.013(5) 0.014(5) 0.015(4)
O1B 0.096(5) 0.067(4) 0.061(4) 0.003(3) 0.024(4) 0.026(4)
N4B 0.058(4) 0.047(4) 0.077(5) 0.006(4) 0.023(4) 0.014(3)
C20B 0.057(5) 0.067(6) 0.063(6) 0.001(5) 0.026(5) 0.005(5)
C21B 0.074(6) 0.069(6) 0.081(7) 0.009(5) 0.036(6) 0.007(5)
C22B 0.090(8) 0.087(8) 0.084(8) -0.033(6) 0.029(6) 0.014(6)
C23B 0.073(7) 0.093(8) 0.053(6) -0.018(5) 0.016(5) 0.013(6)
C24B 0.133(10) 0.107(9) 0.060(7) 0.016(6) 0.020(7) 0.039(8)
C25B 0.127(10) 0.082(7) 0.094(8) 0.011(7) 0.040(8) 0.034(7)
C26B 0.086(9) 0.150(12) 0.124(11) -0.047(10) 0.016(8) 0.030(9)
F1B 0.157(7) 0.260(9) 0.133(6) -0.047(6) 0.042(5) 0.011(7)
F2B 0.182(7) 0.190(7) 0.142(6) -0.022(6) 0.070(6) 0.046(6)
F3B 0.221(8) 0.185(8) 0.141(6) 0.012(6) 0.081(6) -0.011(6)
N1C 0.050(4) 0.045(4) 0.044(4) 0.009(3) 0.013(3) 0.007(3)
C1C 0.061(6) 0.057(5) 0.074(6) 0.016(5) 0.027(5) 0.018(4)
C2C 0.067(6) 0.078(7) 0.064(6) 0.031(5) 0.011(5) 0.020(5)
C3C 0.078(7) 0.053(5) 0.096(7) 0.033(5) 0.055(6) 0.026(5)
C4C 0.077(6) 0.043(5) 0.084(6) 0.009(5) 0.040(6) 0.000(5)
C5C 0.101(8) 0.058(6) 0.105(9) -0.014(6) 0.054(7) -0.008(6)
C6C 0.106(9) 0.065(7) 0.097(8) -0.046(6) 0.031(7) -0.026(6)
C7C 0.065(6) 0.058(6) 0.086(7) -0.018(5) 0.041(5) -0.014(5)
C8C 0.071(7) 0.103(8) 0.061(6) -0.016(6) 0.006(5) -0.008(6)
C9C 0.061(6) 0.078(7) 0.064(6) 0.004(5) 0.005(5) -0.003(5)
C10C 0.050(5) 0.055(5) 0.055(5) 0.014(4) 0.011(4) 0.003(4)
N2C 0.042(4) 0.043(4) 0.042(4) 0.006(3) 0.008(3) -0.002(3)
C11C 0.061(5) 0.056(5) 0.042(5) -0.013(4) 0.019(4) -0.011(4)
C12C 0.045(5) 0.046(5) 0.064(5) -0.013(4) 0.019(4) -0.005(4)
C13C 0.047(5) 0.068(6) 0.063(6) 0.018(5) -0.002(4) 0.014(4)
C14C 0.047(5) 0.055(5) 0.073(6) 0.013(5) 0.012(5) -0.004(4)
C15C 0.037(5) 0.053(5) 0.097(7) 0.019(5) 0.004(5) 0.000(4)
C16C 0.070(7) 0.054(6) 0.114(9) 0.037(6) 0.016(6) 0.002(5)
C17C 0.086(8) 0.079(7) 0.102(8) 0.055(7) 0.033(7) 0.022(6)
C18C 0.072(7) 0.106(9) 0.068(7) 0.031(6) 0.013(6) 0.025(6)
N3C 0.073(5) 0.031(4) 0.106(6) -0.011(4) 0.020(5) -0.004(3)
C19C 0.065(6) 0.032(5) 0.099(7) 0.016(5) 0.030(6) -0.003(4)
O1C 0.114(5) 0.055(4) 0.081(4) 0.000(3) 0.044(4) 0.000(4)
N4C 0.082(6) 0.034(4) 0.094(6) -0.004(4) 0.035(5) 0.014(4)
C20C 0.073(7) 0.068(6) 0.080(7) 0.005(6) 0.021(6) 0.027(5)
C21C 0.146(11) 0.066(7) 0.091(8) 0.012(6) 0.058(8) 0.026(7)
C22C 0.191(14) 0.082(8) 0.129(11) 0.006(8) 0.072(10) 0.049(9)
C23C 0.116(10) 0.154(11) 0.058(7) 0.010(7) 0.029(7) 0.030(9)
C24C 0.119(10) 0.106(10) 0.087(8) -0.044(8) 0.022(8) -0.006(8)
C25C 0.140(11) 0.079(8) 0.091(8) -0.025(7) 0.041(8) -0.006(8)
C26C 0.202(17) 0.160(14) 0.119(13) 0.017(11) 0.009(13) 0.001(14)
F1C 0.247(10) 0.276(10) 0.206(9) 0.032(7) 0.099(7) -0.074(8)
F2C 0.226(9) 0.222(8) 0.177(7) 0.053(7) 0.065(7) 0.051(7)
F3C 0.258(10) 0.242(9) 0.194(8) -0.002(7) 0.069(7) 0.019(8)
N1D 0.053(4) 0.053(4) 0.077(5) -0.028(4) 0.002(4) -0.005(4)
C1D 0.065(7) 0.110(9) 0.118(9) -0.059(8) 0.011(7) 0.001(6)
C2D 0.075(8) 0.132(11) 0.136(11) -0.087(9) 0.006(8) 0.021(8)
C3D 0.073(8) 0.085(8) 0.159(13) -0.065(9) -0.014(8) 0.012(7)
C4D 0.052(6) 0.067(7) 0.189(13) -0.031(8) -0.021(8) 0.013(5)
C5D 0.098(10) 0.053(7) 0.267(18) -0.022(10) -0.027(12) 0.021(7)
C6D 0.058(7) 0.054(7) 0.212(15) 0.015(8) -0.016(9) -0.005(5)
C7D 0.042(6) 0.051(6) 0.187(12) 0.039(7) -0.004(7) -0.004(5)
C8D 0.080(8) 0.112(10) 0.162(12) 0.099(10) 0.035(8) -0.002(7)
C9D 0.063(7) 0.115(9) 0.149(11) 0.083(9) 0.041(7) 0.023(7)
C10D 0.053(6) 0.074(6) 0.082(7) 0.049(6) 0.013(5) 0.005(5)
N2D 0.042(4) 0.051(4) 0.083(6) 0.025(4) 0.006(4) 0.003(3)
C11D 0.041(5) 0.035(5) 0.122(8) 0.014(5) -0.017(6) -0.008(4)
C12D 0.031(5) 0.058(6) 0.121(8) -0.023(6) -0.019(6) -0.005(4)
C13D 0.076(7) 0.119(9) 0.048(6) 0.042(6) 0.020(5) 0.013(6)
C14D 0.055(5) 0.070(6) 0.062(6) 0.008(5) 0.033(5) -0.004(5)
C15D 0.046(5) 0.071(6) 0.042(5) -0.002(4) 0.016(4) 0.002(4)
C16D 0.126(10) 0.125(10) 0.060(7) -0.013(7) 0.042(7) 0.022(8)
C17D 0.126(11) 0.152(12) 0.048(7) -0.005(7) 0.012(7) 0.030(9)
C18D 0.093(9) 0.167(12) 0.077(8) 0.061(9) 0.012(7) 0.035(9)
N3D 0.062(5) 0.056(4) 0.064(5) -0.003(4) 0.019(4) 0.014(4)
C19D 0.047(5) 0.058(5) 0.056(5) 0.004(4) 0.020(4) 0.004(4)
O1D 0.074(4) 0.051(3) 0.074(4) -0.010(3) -0.003(3) 0.008(3)
N4D 0.078(5) 0.043(4) 0.055(4) -0.016(3) 0.018(4) 0.005(4)
C20D 0.064(6) 0.052(5) 0.068(6) -0.007(4) 0.033(5) 0.014(4)
C21D 0.105(9) 0.069(7) 0.093(8) -0.019(6) -0.026(7) 0.004(6)
C22D 0.099(9) 0.089(8) 0.114(10) -0.035(7) -0.020(8) 0.007(7)
C23D 0.053(6) 0.085(7) 0.069(6) -0.013(6) 0.017(5) 0.024(5)
C24D 0.086(7) 0.076(7) 0.061(6) 0.000(5) 0.022(6) 0.026(6)
C25D 0.080(7) 0.054(5) 0.061(6) -0.014(5) 0.022(5) 0.007(5)
C26D 0.090(9) 0.123(11) 0.149(12) 0.075(10) -0.002(9) -0.017(8)
F1D 0.128(6) 0.172(7) 0.116(5) 0.001(5) -0.001(5) 0.039(5)
F2D 0.167(7) 0.252(9) 0.130(6) 0.033(6) 0.053(6) 0.017(7)
F3D 0.187(8) 0.169(7) 0.138(6) 0.002(6) -0.019(6) -0.021(6)

loop_
_atom_type_symbol
_atom_type_description
_atom_type_scat_dispersion_real
_atom_type_scat_dispersion_imag
_atom_type_scat_source
C C 0.0033 0.0016 'International Tables Vol C Tables 4.2.6.8 and 6.1.1.4'
H H 0.0000 0.0000 'International Tables Vol C Tables 4.2.6.8 and 6.1.1.4'
N N 0.0061 0.0033 'International Tables Vol C Tables 4.2.6.8 and 6.1.1.4'
O O 0.0106 0.0060 'International Tables Vol C Tables 4.2.6.8 and 6.1.1.4'
F F 0.0171 0.0103 'International Tables Vol C Tables 4.2.6.8 and 6.1.1.4'
Cl Cl 0.1484 0.1585 'International Tables Vol C Tables 4.2.6.8 and 6.1.1.4'
Cu Cu 0.3201 1.2651 'International Tables Vol C Tables 4.2.6.8 and 6.1.1.4'

loop_
_geom_angle_atom_site_label_1
_geom_angle_atom_site_label_2
_geom_angle_atom_site_label_3
_geom_angle
N1A Cu1 N1B 134.7(3)
N1A Cu1 N2B 132.3(3)
N1B Cu1 N2B 82.6(3)
N1A Cu1 N2A 81.3(3)
N1B Cu1 N2A 131.7(3)
N2B Cu1 N2A 93.2(3)
N1D Cu2 N1C 134.4(3)
N1D Cu2 N2D 81.5(3)
N1C Cu2 N2D 133.4(3)
N1D Cu2 N2C 130.8(3)
N1C Cu2 N2C 80.7(2)
N2D Cu2 N2C 96.2(3)
C1A N1A C12A 117.7(6)
C1A N1A Cu1 128.6(5)
C12A N1A Cu1 113.2(5)
N1A C1A C2A 125.8(8)
N1A C1A H1A 117.1
C2A C1A H1A 117.1
C3A C2A C1A 115.0(8)
C3A C2A H2A 122.5
C1A C2A H2A 122.5
C4A C3A C2A 121.9(8)
C4A C3A H3A 119.1
C2A C3A H3A 119.1
C3A C4A C5A 123.7(8)
C3A C4A C12A 117.6(8)
C5A C4A C12A 118.3(8)
C6A C5A C4A 122.3(8)
C6A C5A H5A 118.8
C4A C5A H5A 118.8
C5A C6A C7A 121.1(8)
C5A C6A H6A 119.4
C7A C6A H6A 119.4
C8A C7A C11A 117.0(8)
C8A C7A C6A 123.6(8)
C11A C7A C6A 119.4(8)
C7A C8A C9A 119.5(9)
C7A C8A H8A 120.3
C9A C8A H8A 120.3
C10A C9A C8A 120.0(9)
C10A C9A H9A 120.0
C8A C9A H9A 120.0
N2A C10A C9A 121.1(8)
N2A C10A C13A 119.2(7)
C9A C10A C13A 119.7(8)
C10A N2A C11A 118.7(7)
C10A N2A Cu1 131.8(5)
C11A N2A Cu1 107.9(5)
N2A C11A C7A 123.8(8)
N2A C11A C12A 116.7(7)
C7A C11A C12A 119.2(7)
N1A C12A C11A 119.2(6)
N1A C12A C4A 121.8(7)
C11A C12A C4A 119.0(7)
C14A C13A C18A 119.5(8)
C14A C13A C10A 119.1(7)
C18A C13A C10A 121.4(8)
C13A C14A C15A 122.8(7)
C13A C14A H14A 118.6
C15A C14A H14A 118.6
C16A C15A N3A 117.8(7)
C16A C15A C14A 117.0(8)
N3A C15A C14A 125.2(7)
C17A C16A C15A 121.0(9)
C17A C16A H16A 119.5
C15A C16A H16A 119.5
C16A C17A C18A 124.5(9)
C16A C17A H17A 117.7
C18A C17A H17A 117.7
C17A C18A C13A 115.1(9)
C17A C18A H18A 122.4
C13A C18A H18A 122.4
C19A N3A C15A 127.9(6)
C19A N3A H3NA 116.1
C15A N3A H3NA 116.1
O1A C19A N3A 122.6(8)
O1A C19A N4A 124.3(9)
N3A C19A N4A 113.1(7)
C19A N4A C20A 125.4(7)
C19A N4A H4NA 117.3
C20A N4A H4NA 117.3
C21A C20A C25A 121.6(11)
C21A C20A N4A 115.2(10)
C25A C20A N4A 122.6(8)
C20A C21A C22A 118.7(13)
C20A C21A H21A 120.7
C22A C21A H21A 120.7
C23A C22A C21A 120.0(13)
C23A C22A H22A 120.0
C21A C22A H22A 120.0
C22A C23A C24A 122.5(13)
C22A C23A C26A 123.6(15)
C24A C23A C26A 113.9(16)
C25A C24A C23A 116.0(13)
C25A C24A H24A 122.0
C23A C24A H24A 122.0
C20A C25A C24A 120.8(11)
C20A C25A H25A 119.6
C24A C25A H25A 119.6
F3A C26A F2A 109.2(19)
F3A C26A F1A 105.8(15)
F2A C26A F1A 97.2(15)
F3A C26A C23A 119.0(16)
F2A C26A C23A 113.4(16)
F1A C26A C23A 109.9(17)
C1B N1B C12B 120.3(8)
C1B N1B Cu1 129.5(6)
C12B N1B Cu1 110.0(6)
N1B C1B C2B 123.1(10)
N1B C1B H1B 118.4
C2B C1B H1B 118.4
C3B C2B C1B 117.2(11)
C3B C2B H2B 121.4
C1B C2B H2B 121.4
C2B C3B C4B 122.6(10)
C2B C3B H3B 118.7
C4B C3B H3B 118.7
C3B C4B C5B 127.3(10)
C3B C4B C12B 117.1(9)
C5B C4B C12B 115.6(11)
C6B C5B C4B 124.9(10)
C6B C5B H5B 117.6
C4B C5B H5B 117.6
C5B C6B C7B 120.1(9)
C5B C6B H6B 120.0
C7B C6B H6B 120.0
C11B C7B C8B 116.2(11)
C11B C7B C6B 118.0(11)
C8B C7B C6B 125.8(10)
C9B C8B C7B 122.7(9)
C9B C8B H8B 118.7
C7B C8B H8B 118.7
C8B C9B C10B 116.3(11)
C8B C9B H9B 121.8
C10B C9B H9B 121.8
N2B C10B C9B 123.6(9)
N2B C10B C13B 116.7(7)
C9B C10B C13B 119.6(9)
C10B N2B C11B 117.4(8)
C10B N2B Cu1 130.5(6)
C11B N2B Cu1 109.2(6)
C7B C11B N2B 123.8(11)
C7B C11B C12B 122.4(9)
N2B C11B C12B 113.8(7)
N1B C12B C11B 121.7(7)
N1B C12B C4B 119.2(9)
C11B C12B C4B 118.9(8)
C18B C13B C14B 119.7(11)
C18B C13B C10B 121.8(9)
C14B C13B C10B 118.5(8)
C13B C14B C15B 120.4(8)
C13B C14B H14B 119.8
C15B C14B H14B 119.8
C16B C15B C14B 118.1(9)
C16B C15B N3B 119.1(9)
C14B C15B N3B 122.8(7)
C17B C16B C15B 119.2(11)
C17B C16B H16B 120.4
C15B C16B H16B 120.4
C16B C17B C18B 123.6(12)
C16B C17B H17B 118.2
C18B C17B H17B 118.2
C17B C18B C13B 118.8(11)
C17B C18B H18B 120.6
C13B C18B H18B 120.6
C19B N3B C15B 129.0(7)
C19B N3B H3NB 115.5
C15B N3B H3NB 115.5
O1B C19B N3B 122.9(8)
O1B C19B N4B 124.1(9)
N3B C19B N4B 113.0(7)
C20B N4B C19B 127.9(8)
C20B N4B H4NB 116.1
C19B N4B H4NB 116.1
C25B C20B N4B 125.7(9)
C25B C20B C21B 116.5(9)
N4B C20B C21B 117.8(9)
C22B C21B C20B 123.2(10)
C22B C21B H21B 118.4
C20B C21B H21B 118.4
C21B C22B C23B 119.3(10)
C21B C22B H22B 120.3
C23B C22B H22B 120.3
C24B C23B C22B 120.1(10)
C24B C23B C26B 118.6(11)
C22B C23B C26B 121.1(10)
C23B C24B C25B 121.3(11)
C23B C24B H24B 119.3
C25B C24B H24B 119.3
C20B C25B C24B 119.4(11)
C20B C25B H25B 120.3
C24B C25B H25B 120.3
F2B C26B F1B 108.6(12)
F2B C26B F3B 104.8(13)
F1B C26B F3B 105.5(14)
F2B C26B C23B 113.9(13)
F1B C26B C23B 110.2(11)
F3B C26B C23B 113.3(12)
C1C N1C C12C 117.9(7)
C1C N1C Cu2 128.0(6)
C12C N1C Cu2 113.9(5)
N1C C1C C2C 123.2(9)
N1C C1C H1C 118.4
C2C C1C H1C 118.4
C3C C2C C1C 118.2(9)
C3C C2C H2C 120.9
C1C C2C H2C 120.9
C2C C3C C4C 120.4(8)
C2C C3C H3C 119.8
C4C C3C H3C 119.8
C3C C4C C12C 117.7(9)
C3C C4C C5C 122.6(9)
C12C C4C C5C 119.6(9)
C6C C5C C4C 120.1(10)
C6C C5C H5C 120.0
C4C C5C H5C 120.0
C5C C6C C7C 121.8(10)
C5C C6C H6C 119.1
C7C C6C H6C 119.1
C11C C7C C8C 115.7(9)
C11C C7C C6C 119.0(10)
C8C C7C C6C 125.3(10)
C9C C8C C7C 119.7(10)
C9C C8C H8C 120.1
C7C C8C H8C 120.1
C8C C9C C10C 122.7(9)
C8C C9C H9C 118.6
C10C C9C H9C 118.6
N2C C10C C9C 118.8(8)
N2C C10C C13C 118.5(8)
C9C C10C C13C 122.4(8)
C10C N2C C11C 119.7(7)
C10C N2C Cu2 129.0(6)
C11C N2C Cu2 108.7(5)
N2C C11C C7C 123.0(8)
N2C C11C C12C 117.3(7)
C7C C11C C12C 119.5(8)
N1C C12C C4C 122.2(8)
N1C C12C C11C 117.3(7)
C4C C12C C11C 119.9(8)
C14C C13C C18C 118.9(10)
C14C C13C C10C 118.7(8)
C18C C13C C10C 122.4(10)
C13C C14C C15C 122.5(9)
C13C C14C H14C 118.7
C15C C14C H14C 118.7
C16C C15C N3C 120.0(9)
C16C C15C C14C 116.9(11)
N3C C15C C14C 123.1(9)
C15C C16C C17C 122.2(10)
C15C C16C H16C 118.9
C17C C16C H16C 118.9
C18C C17C C16C 118.3(9)
C18C C17C H17C 120.8
C16C C17C H17C 120.9
C17C C18C C13C 121.1(11)
C17C C18C H18C 119.5
C13C C18C H18C 119.4
C19C N3C C15C 128.1(7)
C19C N3C H3NC 116.0
C15C N3C H3NC 116.0
O1C C19C N3C 123.4(9)
O1C C19C N4C 121.8(9)
N3C C19C N4C 114.7(7)
C20C N4C C19C 125.3(7)
C20C N4C H4NC 117.3
C19C N4C H4NC 117.3
C21C C20C N4C 126.0(9)
C21C C20C C25C 118.0(11)
N4C C20C C25C 115.9(10)
C22C C21C C20C 121.7(11)
C22C C21C H21C 119.2
C20C C21C H21C 119.2
C21C C22C C23C 120.4(13)
C21C C22C H22C 119.8
C23C C22C H22C 119.8
C24C C23C C22C 115.5(11)
C24C C23C C26C 127.5(14)
C22C C23C C26C 116.1(16)
C25C C24C C23C 123.5(12)
C25C C24C H24C 118.2
C23C C24C H24C 118.2
C24C C25C C20C 120.5(12)
C24C C25C H25C 119.7
C20C C25C H25C 119.7
F1C C26C F3C 115(2)
F1C C26C F2C 108.9(19)
F3C C26C F2C 92.9(16)
F1C C26C C23C 125.0(19)
F3C C26C C23C 104.2(15)
F2C C26C C23C 105.7(17)
C12D N1D C1D 117.5(9)
C12D N1D Cu2 113.8(7)
C1D N1D Cu2 128.1(8)
N1D C1D C2D 121.1(14)
N1D C1D H1D 119.4
C2D C1D H1D 119.4
C3D C2D C1D 118.7(15)
C3D C2D H2D 120.6
C1D C2D H2D 120.6
C2D C3D C4D 123.4(12)
C2D C3D H3D 118.3
C4D C3D H3D 118.3
C5D C4D C12D 120.3(16)
C5D C4D C3D 125.8(13)
C12D C4D C3D 113.8(13)
C6D C5D C4D 121.0(13)
C6D C5D H5D 119.5
C4D C5D H5D 119.5
C5D C6D C7D 122.8(14)
C5D C6D H6D 118.6
C7D C6D H6D 118.6
C8D C7D C11D 119.2(12)
C8D C7D C6D 125.2(12)
C11D C7D C6D 115.4(14)
C7D C8D C9D 119.7(10)
C7D C8D H8D 120.1
C9D C8D H8D 120.1
C8D C9D C10D 120.9(14)
C8D C9D H9D 119.5
C10D C9D H9D 119.6
N2D C10D C9D 119.7(11)
N2D C10D C13D 116.6(8)
C9D C10D C13D 123.4(11)
C10D N2D C11D 121.9(9)
C10D N2D Cu2 129.1(7)
C11D N2D Cu2 106.1(7)
N2D C11D C12D 120.2(9)
N2D C11D C7D 118.1(12)
C12D C11D C7D 121.5(10)
N1D C12D C4D 125.3(13)
N1D C12D C11D 115.8(8)
C4D C12D C11D 118.9(12)
C14D C13D C18D 116.7(12)
C14D C13D C10D 122.5(10)
C18D C13D C10D 120.8(10)
C13D C14D C15D 123.8(10)
C13D C14D H14D 118.1
C15D C14D H14D 118.1
N3D C15D C14D 124.0(8)
N3D C15D C16D 117.1(9)
C14D C15D C16D 118.9(9)
C17D C16D C15D 117.2(12)
C17D C16D H16D 121.4
C15D C16D H16D 121.4
C16D C17D C18D 124.4(12)
C16D C17D H17D 117.8
C18D C17D H17D 117.8
C17D C18D C13D 118.7(11)
C17D C18D H18D 120.6
C13D C18D H18D 120.6
C19D N3D C15D 129.6(8)
C19D N3D H3ND 115.2
C15D N3D H3ND 115.2
O1D C19D N3D 122.0(8)
O1D C19D N4D 123.8(8)
N3D C19D N4D 113.9(7)
C20D N4D C19D 127.8(7)
C20D N4D H4ND 116.1
C19D N4D H4ND 116.1
N4D C20D C25D 117.8(8)
N4D C20D C21D 125.0(9)
C25D C20D C21D 117.1(9)
C20D C21D C22D 118.3(11)
C20D C21D H21D 120.8
C22D C21D H21D 120.8
C23D C22D C21D 121.9(11)
C23D C22D H22D 119.1
C21D C22D H22D 119.1
C22D C23D C24D 120.1(10)
C22D C23D C26D 113.7(11)
C24D C23D C26D 126.0(11)
C23D C24D C25D 119.5(10)
C23D C24D H24D 120.3
C25D C24D H24D 120.2
C24D C25D C20D 122.8(9)
C24D C25D H25D 118.6
C20D C25D H25D 118.6
F3D C26D F2D 118.3(19)
F3D C26D F1D 99.5(12)
F2D C26D F1D 96.4(11)
F3D C26D C23D 116.2(12)
F2D C26D C23D 117.1(12)
F1D C26D C23D 103.3(14)

loop_
_geom_bond_atom_site_label_1
_geom_bond_atom_site_label_2
_geom_bond_distance
Cu1 N1A 1.964(6)
Cu1 N1B 2.029(7)
Cu1 N2B 2.111(7)
Cu1 N2A 2.187(6)
Cu2 N1D 2.001(7)
Cu2 N1C 2.009(6)
Cu2 N2D 2.126(7)
Cu2 N2C 2.136(6)
N1A C1A 1.326(10)
N1A C12A 1.370(10)
C1A C2A 1.426(12)
C1A H1A 0.9300
C2A C3A 1.405(13)
C2A H2A 0.9300
C3A C4A 1.386(13)
C3A H3A 0.9300
C4A C5A 1.404(12)
C4A C12A 1.439(10)
C5A C6A 1.333(13)
C5A H5A 0.9300
C6A C7A 1.425(13)
C6A H6A 0.9300
C7A C8A 1.364(13)
C7A C11A 1.401(11)
C8A C9A 1.406(14)
C8A H8A 0.9300
C9A C10A 1.388(13)
C9A H9A 0.9300
C10A N2A 1.322(10)
C10A C13A 1.482(11)
N2A C11A 1.358(9)
C11A C12A 1.432(11)
C13A C14A 1.373(11)
C13A C18A 1.426(12)
C14A C15A 1.388(11)
C14A H14A 0.9300
C15A C16A 1.378(12)
C15A N3A 1.382(10)
C16A C17A 1.330(14)
C16A H16A 0.9300
C17A C18A 1.393(14)
C17A H17A 0.9300
C18A H18A 0.9300
N3A C19A 1.378(11)
N3A H3NA 0.8600
C19A O1A 1.220(9)
C19A N4A 1.387(11)
N4A C20A 1.401(12)
N4A H4NA 0.8600
C20A C21A 1.360(13)
C20A C25A 1.366(14)
C21A C22A 1.423(18)
C21A H21A 0.9300
C22A C23A 1.33(2)
C22A H22A 0.9300
C23A C24A 1.424(19)
C23A C26A 1.513(15)
C24A C25A 1.415(16)
C24A H24A 0.9300
C25A H25A 0.9300
C26A F3A 1.256(17)
C26A F2A 1.306(17)
C26A F1A 1.311(17)
N1B C1B 1.305(11)
N1B C12B 1.348(10)
C1B C2B 1.421(13)
C1B H1B 0.9300
C2B C3B 1.335(15)
C2B H2B 0.9300
C3B C4B 1.371(15)
C3B H3B 0.9300
C4B C5B 1.421(15)
C4B C12B 1.461(12)
C5B C6B 1.318(16)
C5B H5B 0.9300
C6B C7B 1.489(15)
C6B H6B 0.9300
C7B C11B 1.337(12)
C7B C8B 1.384(16)
C8B C9B 1.371(16)
C8B H8B 0.9300
C9B C10B 1.402(12)
C9B H9B 0.9300
C10B N2B 1.289(11)
C10B C13B 1.498(13)
N2B C11B 1.403(11)
C11B C12B 1.452(13)
C13B C18B 1.377(15)
C13B C14B 1.384(12)
C14B C15B 1.412(12)
C14B H14B 0.9300
C15B C16B 1.400(13)
C15B N3B 1.427(11)
C16B C17B 1.341(16)
C16B H16B 0.9300
C17B C18B 1.364(16)
C17B H17B 0.9300
C18B H18B 0.9300
N3B C19B 1.375(11)
N3B H3NB 0.8600
C19B O1B 1.226(9)
C19B N4B 1.376(11)
N4B C20B 1.360(11)
N4B H4NB 0.8600
C20B C25B 1.335(14)
C20B C21B 1.396(13)
C21B C22B 1.356(14)
C21B H21B 0.9300
C22B C23B 1.370(15)
C22B H22B 0.9300
C23B C24B 1.283(15)
C23B C26B 1.524(16)
C24B C25B 1.467(16)
C24B H24B 0.9300
C25B H25B 0.9300
C26B F2B 1.294(13)
C26B F1B 1.297(14)
C26B F3B 1.304(16)
N1C C1C 1.302(10)
N1C C12C 1.359(10)
C1C C2C 1.413(13)
C1C H1C 0.9300
C2C C3C 1.344(14)
C2C H2C 0.9300
C3C C4C 1.382(13)
C3C H3C 0.9300
C4C C12C 1.391(11)
C4C C5C 1.455(14)
C5C C6C 1.311(15)
C5C H5C 0.9300
C6C C7C 1.455(14)
C6C H6C 0.9300
C7C C11C 1.393(12)
C7C C8C 1.427(14)
C8C C9C 1.308(14)
C8C H8C 0.9300
C9C C10C 1.421(13)
C9C H9C 0.9300
C10C N2C 1.316(10)
C10C C13C 1.479(12)
N2C C11C 1.372(10)
C11C C12C 1.426(12)
C13C C14C 1.378(13)
C13C C18C 1.391(13)
C14C C15C 1.418(13)
C14C H14C 0.9300
C15C C16C 1.373(13)
C15C N3C 1.383(13)
C16C C17C 1.422(16)
C16C H16C 0.9300
C17C C18C 1.388(16)
C17C H17C 0.9300
C18C H18C 0.9300
N3C C19C 1.364(11)
N3C H3NC 0.8600
C19C O1C 1.212(10)
C19C N4C 1.399(12)
N4C C20C 1.384(13)
N4C H4NC 0.8600
C20C C21C 1.384(15)
C20C C25C 1.400(15)
C21C C22C 1.358(16)
C21C H21C 0.9300
C22C C23C 1.442(18)
C22C H22C 0.9300
C23C C24C 1.390(18)
C23C C26C 1.522(16)
C24C C25C 1.335(17)
C24C H24C 0.9300
C25C H25C 0.9300
C26C F1C 1.12(2)
C26C F3C 1.37(2)
C26C F2C 1.40(2)
N1D C12D 1.337(13)
N1D C1D 1.370(14)
C1D C2D 1.438(15)
C1D H1D 0.9300
C2D C3D 1.31(2)
C2D H2D 0.9300
C3D C4D 1.43(2)
C3D H3D 0.9300
C4D C5D 1.42(2)
C4D C12D 1.416(14)
C5D C6D 1.35(2)
C5D H5D 0.9300
C6D C7D 1.458(18)
C6D H6D 0.9300
C7D C8D 1.35(2)
C7D C11D 1.455(15)
C8D C9D 1.36(2)
C8D H8D 0.9300
C9D C10D 1.409(14)
C9D H9D 0.9300
C10D N2D 1.316(12)
C10D C13D 1.459(15)
N2D C11D 1.363(12)
C11D C12D 1.426(16)
C13D C14D 1.372(13)
C13D C18D 1.406(17)
C14D C15D 1.376(12)
C14D H14D 0.9300
C15D N3D 1.375(10)
C15D C16D 1.427(14)
C16D C17D 1.323(17)
C16D H16D 0.9300
C17D C18D 1.402(19)
C17D H17D 0.9300
C18D H18D 0.9300
N3D C19D 1.372(10)
N3D H3ND 0.8600
C19D O1D 1.235(10)
C19D N4D 1.376(10)
N4D C20D 1.371(11)
N4D H4ND 0.8600
C20D C25D 1.375(12)
C20D C21D 1.388(13)
C21D C22D 1.406(16)
C21D H21D 0.9300
C22D C23D 1.331(15)
C22D H22D 0.9300
C23D C24D 1.346(14)
C23D C26D 1.539(18)
C24D C25D 1.365(13)
C24D H24D 0.9300
C25D H25D 0.9300
C26D F3D 1.214(16)
C26D F2D 1.226(16)
C26D F1D 1.468(17)

loop_
_geom_torsion_atom_site_label_1
_geom_torsion_atom_site_label_2
_geom_torsion_atom_site_label_3
_geom_torsion_atom_site_label_4
_geom_torsion
N1B Cu1 N1A C1A 34.5(9)
N2B Cu1 N1A C1A -96.4(8)
N2A Cu1 N1A C1A 177.3(8)
N1B Cu1 N1A C12A -154.0(5)
N2B Cu1 N1A C12A 75.1(7)
N2A Cu1 N1A C12A -11.2(5)
C12A N1A C1A C2A 0.7(14)
Cu1 N1A C1A C2A 171.9(7)
N1A C1A C2A C3A -3.5(15)
C1A C2A C3A C4A 6.4(14)
C2A C3A C4A C5A -179.0(9)
C2A C3A C4A C12A -6.6(13)
C3A C4A C5A C6A 174.8(10)
C12A C4A C5A C6A 2.4(14)
C4A C5A C6A C7A -0.2(16)
C5A C6A C7A C8A -178.3(10)
C5A C6A C7A C11A 2.8(15)
C11A C7A C8A C9A 0.9(14)
C6A C7A C8A C9A -178.1(10)
C7A C8A C9A C10A -0.2(15)
C8A C9A C10A N2A -1.9(14)
C8A C9A C10A C13A 178.2(8)
C9A C10A N2A C11A 3.2(12)
C13A C10A N2A C11A -176.9(7)
C9A C10A N2A Cu1 -160.2(7)
C13A C10A N2A Cu1 19.6(11)
N1A Cu1 N2A C10A 175.7(8)
N1B Cu1 N2A C10A -39.5(9)
N2B Cu1 N2A C10A 43.4(7)
N1A Cu1 N2A C11A 10.9(5)
N1B Cu1 N2A C11A 155.8(5)
N2B Cu1 N2A C11A -121.4(5)
C10A N2A C11A C7A -2.6(12)
Cu1 N2A C11A C7A 164.5(7)
C10A N2A C11A C12A -175.8(7)
Cu1 N2A C11A C12A -8.7(8)
C8A C7A C11A N2A 0.5(13)
C6A C7A C11A N2A 179.5(8)
C8A C7A C11A C12A 173.6(8)
C6A C7A C11A C12A -7.4(13)
C1A N1A C12A C11A -177.2(7)
Cu1 N1A C12A C11A 10.3(9)
C1A N1A C12A C4A -0.6(12)
Cu1 N1A C12A C4A -173.1(6)
N2A C11A C12A N1A -0.2(10)
C7A C11A C12A N1A -173.7(7)
N2A C11A C12A C4A -176.8(7)
C7A C11A C12A C4A 9.6(11)
C3A C4A C12A N1A 3.5(12)
C5A C4A C12A N1A 176.4(8)
C3A C4A C12A C11A -179.9(8)
C5A C4A C12A C11A -7.1(12)
N2A C10A C13A C14A 41.1(11)
C9A C10A C13A C14A -139.1(9)
N2A C10A C13A C18A -137.1(9)
C9A C10A C13A C18A 42.7(13)
C18A C13A C14A C15A -3.4(13)
C10A C13A C14A C15A 178.4(8)
C13A C14A C15A C16A 3.3(13)
C13A C14A C15A N3A -177.2(8)
N3A C15A C16A C17A 179.6(10)
C14A C15A C16A C17A -0.8(15)
C15A C16A C17A C18A -1.5(19)
C16A C17A C18A C13A 1.3(18)
C14A C13A C18A C17A 1.1(14)
C10A C13A C18A C17A 179.3(9)
C16A C15A N3A C19A -172.7(8)
C14A C15A N3A C19A 7.8(14)
C15A N3A C19A O1A 5.7(14)
C15A N3A C19A N4A -176.9(8)
O1A C19A N4A C20A -12.6(15)
N3A C19A N4A C20A 170.1(8)
C19A N4A C20A C21A -161.9(10)
C19A N4A C20A C25A 26.7(15)
C25A C20A C21A C22A -7.3(18)
N4A C20A C21A C22A -178.8(11)
C20A C21A C22A C23A 3(2)
C21A C22A C23A C24A 2(3)
C21A C22A C23A C26A 180.0(14)
C22A C23A C24A C25A -2(2)
C26A C23A C24A C25A 179.9(13)
C21A C20A C25A C24A 7.4(17)
N4A C20A C25A C24A 178.2(10)
C23A C24A C25A C20A -2.6(18)
C22A C23A C26A F3A 121(2)
C24A C23A C26A F3A -61(2)
C22A C23A C26A F2A -109(2)
C24A C23A C26A F2A 69(2)
C22A C23A C26A F1A -1(3)
C24A C23A C26A F1A 176.9(15)
N1A Cu1 N1B C1B 27.6(10)
N2B Cu1 N1B C1B 173.3(9)
N2A Cu1 N1B C1B -99.1(9)
N1A Cu1 N1B C12B -158.4(5)
N2B Cu1 N1B C12B -12.7(6)
N2A Cu1 N1B C12B 74.8(7)
C12B N1B C1B C2B -2.4(15)
Cu1 N1B C1B C2B 171.0(8)
N1B C1B C2B C3B -3.4(17)
C1B C2B C3B C4B 3.9(18)
C2B C3B C4B C5B 178.7(11)
C2B C3B C4B C12B 0.9(16)
C3B C4B C5B C6B -179.1(11)
C12B C4B C5B C6B -1.2(15)
C4B C5B C6B C7B 2.0(16)
C5B C6B C7B C11B -0.3(15)
C5B C6B C7B C8B -179.7(11)
C11B C7B C8B C9B -1.0(17)
C6B C7B C8B C9B 178.3(11)
C7B C8B C9B C10B 1.1(17)
C8B C9B C10B N2B -0.2(16)
C8B C9B C10B C13B 177.0(9)
C9B C10B N2B C11B -0.7(13)
C13B C10B N2B C11B -177.9(7)
C9B C10B N2B Cu1 -158.9(8)
C13B C10B N2B Cu1 23.9(12)
N1A Cu1 N2B C10B -38.2(9)
N1B Cu1 N2B C10B 174.6(8)
N2A Cu1 N2B C10B 42.9(8)
N1A Cu1 N2B C11B 162.2(5)
N1B Cu1 N2B C11B 15.0(6)
N2A Cu1 N2B C11B -116.7(6)
C8B C7B C11B N2B 0.0(15)
C6B C7B C11B N2B -179.3(8)
C8B C7B C11B C12B 177.4(9)
C6B C7B C11B C12B -1.9(14)
C10B N2B C11B C7B 0.8(13)
Cu1 N2B C11B C7B 163.4(8)
C10B N2B C11B C12B -176.8(7)
Cu1 N2B C11B C12B -14.2(9)
C1B N1B C12B C11B -176.4(9)
Cu1 N1B C12B C11B 9.0(10)
C1B N1B C12B C4B 7.4(12)
Cu1 N1B C12B C4B -167.3(6)
C7B C11B C12B N1B -173.6(9)
N2B C11B C12B N1B 4.1(11)
C7B C11B C12B C4B 2.7(13)
N2B C11B C12B C4B -179.7(7)
C3B C4B C12B N1B -6.6(12)
C5B C4B C12B N1B 175.3(8)
C3B C4B C12B C11B 177.1(8)
C5B C4B C12B C11B -1.1(12)
N2B C10B C13B C18B -137.3(10)
C9B C10B C13B C18B 45.4(14)
N2B C10B C13B C14B 43.0(11)
C9B C10B C13B C14B -134.4(10)
C18B C13B C14B C15B 1.8(13)
C10B C13B C14B C15B -178.5(8)
C13B C14B C15B C16B 1.6(13)
C13B C14B C15B N3B -179.8(8)
C14B C15B C16B C17B -2.5(15)
N3B C15B C16B C17B 178.8(10)
C15B C16B C17B C18B 0.1(19)
C16B C17B C18B C13B 3.4(19)
C14B C13B C18B C17B -4.2(16)
C10B C13B C18B C17B 176.0(10)
C16B C15B N3B C19B -174.1(9)
C14B C15B N3B C19B 7.4(14)
C15B N3B C19B O1B -5.1(15)
C15B N3B C19B N4B 175.6(8)
O1B C19B N4B C20B -9.9(15)
N3B C19B N4B C20B 169.4(8)
C19B N4B C20B C25B 1.5(17)
C19B N4B C20B C21B 177.9(9)
C25B C20B C21B C22B -2.8(17)
N4B C20B C21B C22B -179.6(10)
C20B C21B C22B C23B -1.6(18)
C21B C22B C23B C24B 4.3(19)
C21B C22B C23B C26B 178.3(11)
C22B C23B C24B C25B -2(2)
C26B C23B C24B C25B -176.6(12)
N4B C20B C25B C24B -178.9(11)
C21B C20B C25B C24B 4.6(18)
C23B C24B C25B C20B -2(2)
C24B C23B C26B F2B 165.5(13)
C22B C23B C26B F2B -8.6(19)
C24B C23B C26B F1B -72.2(18)
C22B C23B C26B F1B 113.7(14)
C24B C23B C26B F3B 45.8(17)
C22B C23B C26B F3B -128.4(14)
N1D Cu2 N1C C1C -37.5(9)
N2D Cu2 N1C C1C 92.6(8)
N2C Cu2 N1C C1C -177.6(8)
N1D Cu2 N1C C12C 147.2(5)
N2D Cu2 N1C C12C -82.7(7)
N2C Cu2 N1C C12C 7.1(6)
C12C N1C C1C C2C 0.2(13)
Cu2 N1C C1C C2C -174.9(7)
N1C C1C C2C C3C 2.6(15)
C1C C2C C3C C4C 0.2(15)
C2C C3C C4C C12C -5.4(14)
C2C C3C C4C C5C 179.0(9)
C3C C4C C5C C6C 179.7(11)
C12C C4C C5C C6C 4.1(16)
C4C C5C C6C C7C -1.1(18)
C5C C6C C7C C11C -0.8(17)
C5C C6C C7C C8C -179.7(11)
C11C C7C C8C C9C 0.8(15)
C6C C7C C8C C9C 179.7(11)
C7C C8C C9C C10C -3.2(17)
C8C C9C C10C N2C 1.1(16)
C8C C9C C10C C13C -173.0(10)
C9C C10C N2C C11C 3.5(12)
C13C C10C N2C C11C 177.8(8)
C9C C10C N2C Cu2 163.3(7)
C13C C10C N2C Cu2 -22.4(12)
N1D Cu2 N2C C10C 43.7(9)
N1C Cu2 N2C C10C -173.5(8)
N2D Cu2 N2C C10C -40.4(7)
N1D Cu2 N2C C11C -154.8(6)
N1C Cu2 N2C C11C -12.0(5)
N2D Cu2 N2C C11C 121.1(5)
C10C N2C C11C C7C -6.1(13)
Cu2 N2C C11C C7C -169.6(7)
C10C N2C C11C C12C 178.8(8)
Cu2 N2C C11C C12C 15.3(9)
C8C C7C C11C N2C 3.9(13)
C6C C7C C11C N2C -175.1(9)
C8C C7C C11C C12C 178.8(8)
C6C C7C C11C C12C -0.1(14)
C1C N1C C12C C4C -5.8(12)
Cu2 N1C C12C C4C 170.0(7)
C1C N1C C12C C11C -176.7(8)
Cu2 N1C C12C C11C -1.0(9)
C3C C4C C12C N1C 8.4(14)
C5C C4C C12C N1C -175.8(8)
C3C C4C C12C C11C 179.1(8)
C5C C4C C12C C11C -5.1(14)
N2C C11C C12C N1C -10.4(11)
C7C C11C C12C N1C 174.3(8)
N2C C11C C12C C4C 178.4(8)
C7C C11C C12C C4C 3.1(13)
N2C C10C C13C C14C -44.0(12)
C9C C10C C13C C14C 130.1(10)
N2C C10C C13C C18C 135.7(10)
C9C C10C C13C C18C -50.2(14)
C18C C13C C14C C15C 1.2(14)
C10C C13C C14C C15C -179.1(8)
C13C C14C C15C C16C -2.3(13)
C13C C14C C15C N3C 178.9(8)
N3C C15C C16C C17C -180.0(9)
C14C C15C C16C C17C 1.2(14)
C15C C16C C17C C18C 0.9(16)
C16C C17C C18C C13C -2.2(16)
C14C C13C C18C C17C 1.2(15)
C10C C13C C18C C17C -178.6(10)
C16C C15C N3C C19C 170.5(9)
C14C C15C N3C C19C -10.8(14)
C15C N3C C19C O1C -0.3(16)
C15C N3C C19C N4C 177.1(8)
O1C C19C N4C C20C 5.4(16)
N3C C19C N4C C20C -172.1(9)
C19C N4C C20C C21C -11.6(17)
C19C N4C C20C C25C 171.8(10)
N4C C20C C21C C22C 178.4(12)
C25C C20C C21C C22C -5(2)
C20C C21C C22C C23C 4(2)
C21C C22C C23C C24C 1(2)
C21C C22C C23C C26C 170.9(16)
C22C C23C C24C C25C -4(2)
C26C C23C C24C C25C -172.8(17)
C23C C24C C25C C20C 3(2)
C21C C20C C25C C24C 2(2)
N4C C20C C25C C24C 178.7(12)
C24C C23C C26C F1C 118(3)
C22C C23C C26C F1C -51(3)
C24C C23C C26C F3C -18(3)
C22C C23C C26C F3C 173.7(15)
C24C C23C C26C F2C -114.8(19)
C22C C23C C26C F2C 76.5(19)
N1C Cu2 N1D C12D 157.7(5)
N2D Cu2 N1D C12D 11.9(6)
N2C Cu2 N1D C12D -79.1(7)
N1C Cu2 N1D C1D -30.9(10)
N2D Cu2 N1D C1D -176.7(8)
N2C Cu2 N1D C1D 92.3(9)
C12D N1D C1D C2D 0.8(14)
Cu2 N1D C1D C2D -170.3(8)
N1D C1D C2D C3D -0.7(17)
C1D C2D C3D C4D 1.3(19)
C2D C3D C4D C5D 175.3(13)
C2D C3D C4D C12D -1.9(17)
C12D C4D C5D C6D -2.9(19)
C3D C4D C5D C6D -180.0(12)
C4D C5D C6D C7D 0(2)
C5D C6D C7D C8D 178.2(13)
C5D C6D C7D C11D 3.5(17)
C11D C7D C8D C9D -2.1(18)
C6D C7D C8D C9D -176.7(10)
C7D C8D C9D C10D -0.8(19)
C8D C9D C10D N2D -0.4(16)
C8D C9D C10D C13D -174.5(11)
C9D C10D N2D C11D 4.8(14)
C13D C10D N2D C11D 179.3(8)
C9D C10D N2D Cu2 162.7(7)
C13D C10D N2D Cu2 -22.8(12)
N1D Cu2 N2D C10D -174.5(8)
N1C Cu2 N2D C10D 39.0(9)
N2C Cu2 N2D C10D -44.1(8)
N1D Cu2 N2D C11D -13.9(5)
N1C Cu2 N2D C11D -160.3(5)
N2C Cu2 N2D C11D 116.6(5)
C10D N2D C11D C12D 177.2(8)
Cu2 N2D C11D C12D 14.8(9)
C10D N2D C11D C7D -7.5(12)
Cu2 N2D C11D C7D -169.9(7)
C8D C7D C11D N2D 6.2(14)
C6D C7D C11D N2D -178.7(8)
C8D C7D C11D C12D -178.6(10)
C6D C7D C11D C12D -3.5(13)
C1D N1D C12D C4D -1.6(13)
Cu2 N1D C12D C4D 170.7(7)
C1D N1D C12D C11D -179.7(8)
Cu2 N1D C12D C11D -7.3(10)
C5D C4D C12D N1D -175.2(10)
C3D C4D C12D N1D 2.1(14)
C5D C4D C12D C11D 2.8(15)
C3D C4D C12D C11D -179.9(9)
N2D C11D C12D N1D -6.1(12)
C7D C11D C12D N1D 178.8(8)
N2D C11D C12D C4D 175.7(8)
C7D C11D C12D C4D 0.6(13)
N2D C10D C13D C14D -41.8(14)
C9D C10D C13D C14D 132.5(11)
N2D C10D C13D C18D 137.4(11)
C9D C10D C13D C18D -48.3(16)
C18D C13D C14D C15D -1.6(15)
C10D C13D C14D C15D 177.6(9)
C13D C14D C15D N3D -178.6(9)
C13D C14D C15D C16D -0.4(14)
N3D C15D C16D C17D 177.7(11)
C14D C15D C16D C17D -0.5(17)
C15D C16D C17D C18D 4(2)
C16D C17D C18D C13D -6(2)
C14D C13D C18D C17D 4.6(18)
C10D C13D C18D C17D -174.7(12)
C14D C15D N3D C19D -12.6(14)
C16D C15D N3D C19D 169.2(9)
C15D N3D C19D O1D 5.5(14)
C15D N3D C19D N4D 179.9(8)
O1D C19D N4D C20D 1.8(15)
N3D C19D N4D C20D -172.4(8)
C19D N4D C20D C25D 180.0(9)
C19D N4D C20D C21D -1.3(16)
N4D C20D C21D C22D 175.0(11)
C25D C20D C21D C22D -6.2(18)
C20D C21D C22D C23D 6(2)
C21D C22D C23D C24D -3(2)
C21D C22D C23D C26D -178.0(13)
C22D C23D C24D C25D -0.3(18)
C26D C23D C24D C25D 174.2(11)
C23D C24D C25D C20D 0.0(17)
N4D C20D C25D C24D -177.8(9)
C21D C20D C25D C24D 3.4(16)
C22D C23D C26D F3D -45(2)
C24D C23D C26D F3D 140.6(16)
C22D C23D C26D F2D 103.3(18)
C24D C23D C26D F2D -72(2)
C22D C23D C26D F1D -152.3(11)
C24D C23D C26D F1D 32.8(16)
